data_7124525
loop_
_publ_author_name
'Kannan, Ramkumar'
'Chambenahalli, Raju'
'Kumar, Sandeep'
'Krishna, Athul'
'Andrews, Alex P.'
'Jemmis, Eluvathingal D.'
'Venugopal, Ajay'

_publ_section_title
;
 Organoaluminum cations for carbonyl activation
;
_journal_name_full 'Chemical Communications'
_journal_paper_doi 10.1039/C9CC08272G
_journal_year 2019
_chemical_formula_moiety '2(C24 H12 B Cl8), 2(C24 H36 Al N2 O2), C4 H8 O'
_chemical_formula_sum 'C100 H104 Al2 B2 Cl16 N4 O5'
_chemical_formula_weight 2084.65
_space_group_crystal_system monoclinic
_space_group_IT_number 14
_space_group_name_Hall '-P 2ybc'
_space_group_name_H-M_alt 'P 1 21/c 1'
_atom_sites_solution_hydrogens geom
_audit_creation_method SHELXL-2018/3
_audit_update_record
;
2019-10-14 deposited with the CCDC.	2019-11-12 downloaded from the CCDC.
;
_cell_angle_alpha 90
_cell_angle_beta 109.870(4)
_cell_angle_gamma 90
_cell_formula_units_Z 2
_cell_length_a 18.379(2)
_cell_length_b 12.3001(13)
_cell_length_c 23.496(3)
_cell_measurement_reflns_used 9719
_cell_measurement_temperature 150(2)
_cell_measurement_theta_max 22.23
_cell_measurement_theta_min 2.36
_cell_volume 4995.4(10)
_computing_cell_refinement 'APEX3/SAINT (Bruker, 2016)'
_computing_data_collection 'APEX3 (Bruker, 2016)'
_computing_data_reduction 'SAINT/XPREP (Bruker, 2016)'
_computing_molecular_graphics 'ORTEP3- 2014.1(Farrugia, 1997) '
_computing_publication_material 'SHELXL-2018/3 (Sheldrick, 2018)'
_computing_structure_refinement 'SHELXL-2018/3 (Sheldrick, 2018)'
_computing_structure_solution 'SHELXT 2018/2 (Sheldrick, 2018)'
_diffrn_ambient_temperature 150(2)
_diffrn_detector_area_resol_mean 0
_diffrn_measured_fraction_theta_full 0.999
_diffrn_measured_fraction_theta_max 0.999
_diffrn_measurement_device_type 'Bruker KAPPA APEX-II CCD'
_diffrn_measurement_method '\f and \w scans'
_diffrn_radiation_type MoK\a
_diffrn_radiation_wavelength 0.71073
_diffrn_reflns_av_R_equivalents 0.0795
_diffrn_reflns_av_unetI/netI 0.0516
_diffrn_reflns_Laue_measured_fraction_full 0.999
_diffrn_reflns_Laue_measured_fraction_max 0.999
_diffrn_reflns_limit_h_max 21
_diffrn_reflns_limit_h_min -21
_diffrn_reflns_limit_k_max 14
_diffrn_reflns_limit_k_min -14
_diffrn_reflns_limit_l_max 22
_diffrn_reflns_limit_l_min -27
_diffrn_reflns_number 68931
_diffrn_reflns_point_group_measured_fraction_full 0.999
_diffrn_reflns_point_group_measured_fraction_max 0.999
_diffrn_reflns_theta_full 25.000
_diffrn_reflns_theta_max 25.000
_diffrn_reflns_theta_min 1.819
_diffrn_source 'sealed tube'
_exptl_absorpt_coefficient_mu 0.511
_exptl_absorpt_correction_T_max 0.941
_exptl_absorpt_correction_T_min 0.927
_exptl_absorpt_correction_type multi-scan
_exptl_absorpt_process_details 'SADABS (Bruker, 2016)'
_exptl_crystal_colour colourless
_exptl_crystal_density_diffrn 1.386
_exptl_crystal_density_meas 1.385
_exptl_crystal_density_method NONE
_exptl_crystal_description block
_exptl_crystal_F_000 2160
_exptl_crystal_size_max 0.150
_exptl_crystal_size_mid 0.120
_exptl_crystal_size_min 0.120
_refine_diff_density_max 0.886
_refine_diff_density_min -0.322
_refine_diff_density_rms 0.061
_refine_ls_extinction_method none
_refine_ls_goodness_of_fit_ref 1.023
_refine_ls_hydrogen_treatment constr
_refine_ls_matrix_type full
_refine_ls_number_parameters 604
_refine_ls_number_reflns 8802
_refine_ls_number_restraints 100
_refine_ls_restrained_S_all 1.026
_refine_ls_R_factor_all 0.0715
_refine_ls_R_factor_gt 0.0443
_refine_ls_shift/su_max 0.001
_refine_ls_shift/su_mean 0.000
_refine_ls_structure_factor_coef Fsqd
_refine_ls_weighting_details 'w=1/[\s^2^(Fo^2^)+(0.0464P)^2^+4.0272P] where P=(Fo^2^+2Fc^2^)/3'
_refine_ls_weighting_scheme calc
_refine_ls_wR_factor_gt 0.1006
_refine_ls_wR_factor_ref 0.1147
_reflns_Friedel_coverage 0.000
_reflns_number_gt 6345
_reflns_number_total 8802
_reflns_threshold_expression 'I > 2\s(I)'
_cod_data_source_file c9cc08272g2.cif
_cod_data_source_block compound_2
_cod_original_sg_symbol_H-M 'P 21/c'
_cod_database_code 7124525
_shelx_shelxl_version_number 2018/3
_shelx_space_group_comment
;
The symmetry employed for this shelxl refinement is uniquely defined
by the following loop, which should always be used as a source of
symmetry information in preference to the above space-group names.
They are only intended as comments.
;
_shelx_estimated_absorpt_t_min 0.927
_shelx_estimated_absorpt_t_max 0.941

loop_
_space_group_symop_operation_xyz
'x, y, z'
'-x, y+1/2, -z+1/2'
'-x, -y, -z'
'x, -y-1/2, z-1/2'

loop_
_atom_site_label
_atom_site_type_symbol
_atom_site_fract_x
_atom_site_fract_y
_atom_site_fract_z
_atom_site_U_iso_or_equiv
_atom_site_adp_type
_atom_site_occupancy
_atom_site_site_symmetry_order
_atom_site_calc_flag
_atom_site_refinement_flags_posn
_atom_site_refinement_flags_adp
_atom_site_refinement_flags_occupancy
_atom_site_disorder_assembly
_atom_site_disorder_group
C1 C 0.15635(18) 0.3163(2) 0.24724(14) 0.0289(7) Uani 1 1 d . . . . .
C7 C 0.14636(17) 0.2646(2) 0.19216(14) 0.0280(7) Uani 1 1 d . . . . .
C6 C 0.0992(2) 0.3043(3) 0.13666(15) 0.0387(8) Uani 1 1 d . . . . .
H6 H 0.093925 0.266537 0.100209 0.046 Uiso 1 1 calc R U . . .
C5 C 0.0599(2) 0.4007(3) 0.13594(16) 0.0434(9) Uani 1 1 d . . . . .
H5 H 0.027609 0.430312 0.098553 0.052 Uiso 1 1 calc R U . . .
C4 C 0.0676(2) 0.4538(3) 0.18938(16) 0.0405(9) Uani 1 1 d . . . . .
H4 H 0.040863 0.520225 0.188470 0.049 Uiso 1 1 calc R U . . .
C3 C 0.11434(19) 0.4111(3) 0.24474(15) 0.0359(8) Uani 1 1 d . . . . .
H3 H 0.117449 0.447370 0.281197 0.043 Uiso 1 1 calc R U . . .
C9 C 0.14676(19) 0.0684(3) 0.18770(15) 0.0373(8) Uani 1 1 d . . . . .
H9A H 0.180358 0.004601 0.193195 0.056 Uiso 1 1 calc R U . . .
H9B H 0.117776 0.064441 0.215777 0.056 Uiso 1 1 calc R U . . .
H9C H 0.110490 0.070178 0.146006 0.056 Uiso 1 1 calc R U . . .
C8 C 0.2426(2) 0.1664(3) 0.16136(15) 0.0372(8) Uani 1 1 d . . . . .
H8A H 0.273356 0.099500 0.168838 0.056 Uiso 1 1 calc R U . . .
H8B H 0.209379 0.169174 0.118759 0.056 Uiso 1 1 calc R U . . .
H8C H 0.277239 0.229483 0.170715 0.056 Uiso 1 1 calc R U . . .
C2 C 0.35407(18) 0.2134(3) 0.30122(13) 0.0301(7) Uani 1 1 d . . . . .
C10 C 0.37926(19) 0.3144(3) 0.28943(14) 0.0337(8) Uani 1 1 d . . . . .
C11 C 0.4484(2) 0.3309(3) 0.27940(16) 0.0485(10) Uani 1 1 d . . . . .
H11 H 0.463442 0.401672 0.271505 0.058 Uiso 1 1 calc R U . . .
C12 C 0.4948(2) 0.2424(4) 0.28115(18) 0.0545(11) Uani 1 1 d . . . . .
H12 H 0.542531 0.251719 0.274375 0.065 Uiso 1 1 calc R U . . .
C13 C 0.4726(2) 0.1405(4) 0.29262(16) 0.0495(10) Uani 1 1 d . . . . .
H13 H 0.505094 0.079804 0.293947 0.059 Uiso 1 1 calc R U . . .
C14 C 0.40303(19) 0.1256(3) 0.30227(14) 0.0386(8) Uani 1 1 d . . . . .
H14 H 0.388209 0.054463 0.309743 0.046 Uiso 1 1 calc R U . . .
C15 C 0.3593(2) 0.4765(3) 0.34039(16) 0.0491(10) Uani 1 1 d . . . . .
H15A H 0.321699 0.533695 0.339299 0.074 Uiso 1 1 calc R U . . .
H15B H 0.372481 0.436849 0.378744 0.074 Uiso 1 1 calc R U . . .
H15C H 0.406130 0.509402 0.336859 0.074 Uiso 1 1 calc R U . . .
C16 C 0.2983(2) 0.4639(3) 0.23262(16) 0.0500(10) Uani 1 1 d . . . . .
H16A H 0.262492 0.520796 0.235776 0.075 Uiso 1 1 calc R U . . .
H16B H 0.342653 0.497441 0.225276 0.075 Uiso 1 1 calc R U . . .
H16C H 0.271637 0.415162 0.199018 0.075 Uiso 1 1 calc R U . . .
C17 C 0.2204(2) 0.3840(3) 0.39828(15) 0.0390(8) Uani 1 1 d . . . . .
H17A H 0.165391 0.363404 0.388043 0.047 Uiso 1 1 calc R U . . .
H17B H 0.223405 0.452950 0.377433 0.047 Uiso 1 1 calc R U . . .
C18 C 0.2590(2) 0.3957(3) 0.46606(16) 0.0500(10) Uani 1 1 d . . . . .
H18A H 0.266513 0.473402 0.477623 0.060 Uiso 1 1 calc R U . . .
H18B H 0.227132 0.361493 0.487678 0.060 Uiso 1 1 calc R U . . .
C19 C 0.3347(2) 0.3395(3) 0.48081(15) 0.0456(9) Uani 1 1 d . . . . .
H19A H 0.351739 0.309854 0.522455 0.055 Uiso 1 1 calc R U . . .
H19B H 0.374920 0.389557 0.476895 0.055 Uiso 1 1 calc R U . . .
C20 C 0.3190(2) 0.2504(3) 0.43521(14) 0.0396(9) Uani 1 1 d . . . . .
H20A H 0.366926 0.228353 0.428035 0.048 Uiso 1 1 calc R U . . .
H20B H 0.296602 0.186231 0.448609 0.048 Uiso 1 1 calc R U . . .
C21 C 0.25966(18) 0.0094(2) 0.34482(14) 0.0315(7) Uani 1 1 d . . . . .
H21A H 0.313827 0.025724 0.369920 0.038 Uiso 1 1 calc R U . . .
H21B H 0.259523 -0.031221 0.308409 0.038 Uiso 1 1 calc R U . . .
C22 C 0.21986(19) -0.0547(3) 0.38033(15) 0.0355(8) Uani 1 1 d . . . . .
H22A H 0.240398 -0.035543 0.423828 0.043 Uiso 1 1 calc R U . . .
H22B H 0.225968 -0.133833 0.375807 0.043 Uiso 1 1 calc R U . . .
C23 C 0.13579(19) -0.0204(3) 0.35197(15) 0.0354(8) Uani 1 1 d . . . . .
H23A H 0.110344 -0.058728 0.313220 0.042 Uiso 1 1 calc R U . . .
H23B H 0.106464 -0.034367 0.379628 0.042 Uiso 1 1 calc R U . . .
C24 C 0.14280(19) 0.0997(3) 0.34216(15) 0.0352(8) Uani 1 1 d . . . . .
H24A H 0.097700 0.126370 0.308270 0.042 Uiso 1 1 calc R U . . .
H24B H 0.146544 0.141269 0.379130 0.042 Uiso 1 1 calc R U . . .
C25 C 0.15953(16) 0.6701(2) 0.50670(12) 0.0201(6) Uani 1 1 d . . . . .
C26 C 0.13510(17) 0.7005(2) 0.44583(13) 0.0234(7) Uani 1 1 d . . . . .
H26 H 0.150489 0.768983 0.435070 0.028 Uiso 1 1 calc R U . . .
C27 C 0.08936(17) 0.6336(2) 0.40118(12) 0.0237(7) Uani 1 1 d . . . . .
C28 C 0.06545(16) 0.5328(2) 0.41346(13) 0.0234(7) Uani 1 1 d . . . . .
H28 H 0.033809 0.487021 0.382282 0.028 Uiso 1 1 calc R U . . .
C29 C 0.08994(17) 0.5020(2) 0.47345(13) 0.0241(7) Uani 1 1 d . . . . .
C30 C 0.13522(16) 0.5682(2) 0.51889(13) 0.0227(6) Uani 1 1 d . . . . .
H30 H 0.150303 0.543716 0.559618 0.027 Uiso 1 1 calc R U . . .
C31 C 0.30528(17) 0.6821(2) 0.56268(12) 0.0237(7) Uani 1 1 d . . . . .
C32 C 0.34199(18) 0.7116(2) 0.52168(14) 0.0283(7) Uani 1 1 d . . . . .
H32 H 0.323508 0.772444 0.495927 0.034 Uiso 1 1 calc R U . . .
C33 C 0.40453(18) 0.6538(3) 0.51796(14) 0.0310(7) Uani 1 1 d . . . . .
C34 C 0.43504(18) 0.5661(3) 0.55479(13) 0.0304(7) Uani 1 1 d . . . . .
H34 H 0.478852 0.527889 0.552473 0.036 Uiso 1 1 calc R U . . .
C35 C 0.39913(17) 0.5366(2) 0.59506(13) 0.0272(7) Uani 1 1 d . . . . .
C36 C 0.33573(17) 0.5915(2) 0.59897(13) 0.0246(7) Uani 1 1 d . . . . .
H36 H 0.312106 0.567254 0.626923 0.030 Uiso 1 1 calc R U . . .
C37 C 0.20794(17) 0.7294(2) 0.62514(12) 0.0217(6) Uani 1 1 d . . . . .
C38 C 0.26885(18) 0.7350(2) 0.68051(13) 0.0257(7) Uani 1 1 d . . . . .
H38 H 0.320608 0.739152 0.680844 0.031 Uiso 1 1 calc R U . . .
C39 C 0.25480(18) 0.7345(2) 0.73466(13) 0.0265(7) Uani 1 1 d . . . . .
C40 C 0.18132(18) 0.7316(2) 0.73718(13) 0.0265(7) Uani 1 1 d . . . . .
H40 H 0.172139 0.732856 0.774595 0.032 Uiso 1 1 calc R U . . .
C41 C 0.12132(17) 0.7266(2) 0.68237(13) 0.0241(7) Uani 1 1 d . . . . .
C42 C 0.13333(17) 0.7253(2) 0.62772(13) 0.0224(6) Uani 1 1 d . . . . .
H42 H 0.090226 0.721600 0.591246 0.027 Uiso 1 1 calc R U . . .
C43 C 0.22131(17) 0.8697(2) 0.54831(12) 0.0224(6) Uani 1 1 d . . . . .
C44 C 0.28725(19) 0.9341(2) 0.57403(13) 0.0295(7) Uani 1 1 d . . . . .
H44 H 0.335640 0.900315 0.594301 0.035 Uiso 1 1 calc R U . . .
C45 C 0.2827(2) 1.0463(3) 0.57024(14) 0.0336(8) Uani 1 1 d . . . . .
C46 C 0.2149(2) 1.1002(2) 0.53983(14) 0.0324(8) Uani 1 1 d . . . . .
H46 H 0.212748 1.177169 0.536604 0.039 Uiso 1 1 calc R U . . .
C47 C 0.15026(19) 1.0365(2) 0.51436(13) 0.0284(7) Uani 1 1 d . . . . .
C48 C 0.15225(18) 0.9243(2) 0.51870(12) 0.0240(7) Uani 1 1 d . . . . .
H48 H 0.105938 0.883914 0.501265 0.029 Uiso 1 1 calc R U . . .
B1 B 0.22334(19) 0.7390(3) 0.56064(15) 0.0214(7) Uani 1 1 d . . . . .
N1 N 0.19444(15) 0.1680(2) 0.19991(11) 0.0298(6) Uani 1 1 d . . . . .
N2 N 0.32562(16) 0.4010(2) 0.28984(12) 0.0384(7) Uani 1 1 d . . . . .
O1 O 0.26363(12) 0.29808(17) 0.38087(9) 0.0308(5) Uani 1 1 d . . . . .
O2 O 0.21406(12) 0.10994(16) 0.32784(9) 0.0284(5) Uani 1 1 d . . . . .
Al1 Al 0.24810(5) 0.24152(7) 0.30056(4) 0.0261(2) Uani 1 1 d . . . . .
Cl1 Cl 0.06114(5) 0.67553(7) 0.32557(3) 0.0356(2) Uani 1 1 d . . . . .
Cl2 Cl 0.06460(5) 0.37324(6) 0.49136(4) 0.0368(2) Uani 1 1 d . . . . .
Cl3 Cl 0.44625(6) 0.68963(9) 0.46375(4) 0.0524(3) Uani 1 1 d . . . . .
Cl4 Cl 0.43289(5) 0.42278(6) 0.64108(4) 0.0378(2) Uani 1 1 d . . . . .
Cl5 Cl 0.33316(5) 0.73782(7) 0.80277(3) 0.0412(2) Uani 1 1 d . . . . .
Cl6 Cl 0.02681(5) 0.71869(7) 0.68383(4) 0.0365(2) Uani 1 1 d . . . . .
Cl7 Cl 0.36517(6) 1.12408(7) 0.60583(5) 0.0518(3) Uani 1 1 d . . . . .
Cl8 Cl 0.06275(5) 1.10104(6) 0.47483(4) 0.0398(2) Uani 1 1 d . . . . .
O3 O 0.4340(3) 1.0478(6) 0.4455(3) 0.0709(17) Uani 0.5 1 d D U P A -1
C49 C 0.4287(8) 0.9777(16) 0.4903(8) 0.076(4) Uani 0.5 1 d D U P A -1
H49A H 0.417617 0.902787 0.474287 0.092 Uiso 0.5 1 calc R U P A -1
H49B H 0.386604 1.001116 0.504931 0.092 Uiso 0.5 1 calc R U P A -1
C50 C 0.5079(6) 0.9820(13) 0.5425(6) 0.089(4) Uani 0.5 1 d D U P A -1
H50A H 0.511475 1.045166 0.569486 0.106 Uiso 0.5 1 calc R U P A -1
H50B H 0.518388 0.914273 0.566754 0.106 Uiso 0.5 1 calc R U P A -1
C51 C 0.5618(7) 0.9942(16) 0.5049(7) 0.070(4) Uani 0.5 1 d D U P A -1
H51A H 0.578166 0.922370 0.494648 0.084 Uiso 0.5 1 calc R U P A -1
H51B H 0.608287 1.037419 0.527007 0.084 Uiso 0.5 1 calc R U P A -1
C52 C 0.5102(6) 1.0550(11) 0.4471(6) 0.077(3) Uani 0.5 1 d D U P A -1
H52A H 0.526128 1.132118 0.448499 0.093 Uiso 0.5 1 calc R U P A -1
H52B H 0.515544 1.021093 0.410498 0.093 Uiso 0.5 1 calc R U P A -1

loop_
_atom_site_aniso_label
_atom_site_aniso_U_11
_atom_site_aniso_U_22
_atom_site_aniso_U_33
_atom_site_aniso_U_23
_atom_site_aniso_U_13
_atom_site_aniso_U_12
C1 0.0267(18) 0.0264(17) 0.0309(18) 0.0012(13) 0.0063(14) 0.0007(14)
C7 0.0260(17) 0.0278(17) 0.0307(18) 0.0015(13) 0.0102(14) -0.0001(14)
C6 0.044(2) 0.041(2) 0.0284(18) 0.0025(15) 0.0088(16) 0.0077(17)
C5 0.042(2) 0.046(2) 0.036(2) 0.0128(17) 0.0052(17) 0.0138(17)
C4 0.040(2) 0.0310(19) 0.047(2) 0.0056(16) 0.0101(17) 0.0121(16)
C3 0.0339(19) 0.0350(19) 0.0367(19) -0.0066(15) 0.0092(16) 0.0045(15)
C9 0.039(2) 0.0289(18) 0.043(2) -0.0028(15) 0.0119(17) -0.0034(15)
C8 0.039(2) 0.0362(19) 0.041(2) -0.0019(15) 0.0206(17) 0.0047(16)
C2 0.0260(17) 0.042(2) 0.0202(16) -0.0023(14) 0.0049(14) -0.0006(15)
C10 0.0314(19) 0.041(2) 0.0269(18) -0.0046(14) 0.0069(15) -0.0052(16)
C11 0.041(2) 0.054(2) 0.050(2) -0.0044(19) 0.0160(19) -0.0160(19)
C12 0.026(2) 0.084(3) 0.054(3) -0.013(2) 0.0147(19) -0.011(2)
C13 0.034(2) 0.072(3) 0.042(2) -0.0043(19) 0.0127(18) 0.010(2)
C14 0.034(2) 0.049(2) 0.0328(19) 0.0004(16) 0.0115(16) 0.0036(17)
C15 0.054(2) 0.044(2) 0.050(2) -0.0098(18) 0.017(2) -0.0130(19)
C16 0.062(3) 0.041(2) 0.048(2) 0.0120(17) 0.020(2) -0.0054(19)
C17 0.035(2) 0.039(2) 0.042(2) -0.0114(16) 0.0117(16) 0.0098(16)
C18 0.052(2) 0.058(3) 0.040(2) -0.0132(18) 0.0147(19) 0.011(2)
C19 0.055(2) 0.047(2) 0.0301(19) -0.0054(16) 0.0077(18) 0.0043(19)
C20 0.042(2) 0.045(2) 0.0252(18) 0.0012(15) 0.0028(16) 0.0121(17)
C21 0.0330(19) 0.0270(17) 0.0354(18) 0.0053(14) 0.0128(15) 0.0056(14)
C22 0.043(2) 0.0312(18) 0.0354(19) 0.0035(14) 0.0177(16) 0.0002(15)
C23 0.035(2) 0.0376(19) 0.0386(19) -0.0016(15) 0.0192(16) -0.0055(15)
C24 0.0318(19) 0.0387(19) 0.042(2) -0.0001(15) 0.0215(16) 0.0021(15)
C25 0.0206(15) 0.0174(14) 0.0241(15) -0.0013(12) 0.0100(13) 0.0026(12)
C26 0.0292(17) 0.0187(15) 0.0264(16) -0.0002(12) 0.0146(14) -0.0011(13)
C27 0.0289(17) 0.0258(16) 0.0179(15) -0.0002(12) 0.0099(13) 0.0050(13)
C28 0.0235(16) 0.0215(15) 0.0235(16) -0.0070(12) 0.0056(13) -0.0001(13)
C29 0.0252(17) 0.0154(15) 0.0322(17) 0.0010(12) 0.0104(14) 0.0000(12)
C30 0.0235(16) 0.0236(16) 0.0209(15) -0.0008(12) 0.0073(13) 0.0017(13)
C31 0.0244(17) 0.0238(16) 0.0208(16) -0.0060(12) 0.0051(13) -0.0046(13)
C32 0.0287(18) 0.0286(17) 0.0287(17) 0.0022(13) 0.0111(14) 0.0012(14)
C33 0.0296(18) 0.0405(19) 0.0265(17) -0.0009(14) 0.0140(15) -0.0005(15)
C34 0.0219(17) 0.0363(19) 0.0294(17) -0.0081(14) 0.0041(14) 0.0022(14)
C35 0.0285(18) 0.0254(16) 0.0238(16) -0.0020(12) 0.0036(14) -0.0009(14)
C36 0.0259(17) 0.0237(16) 0.0228(16) -0.0043(12) 0.0064(13) -0.0052(13)
C37 0.0277(17) 0.0142(14) 0.0221(15) -0.0010(11) 0.0070(13) -0.0002(12)
C38 0.0268(17) 0.0242(16) 0.0264(17) -0.0024(12) 0.0091(14) -0.0031(13)
C39 0.0324(18) 0.0238(16) 0.0196(16) -0.0036(12) 0.0043(14) -0.0045(14)
C40 0.0378(19) 0.0209(16) 0.0231(16) -0.0014(12) 0.0135(15) -0.0013(14)
C41 0.0270(17) 0.0175(15) 0.0301(17) -0.0035(12) 0.0130(14) -0.0011(12)
C42 0.0247(16) 0.0202(15) 0.0197(15) -0.0015(12) 0.0043(13) 0.0000(12)
C43 0.0290(17) 0.0218(15) 0.0192(15) -0.0026(12) 0.0120(13) -0.0028(13)
C44 0.0361(19) 0.0270(17) 0.0277(17) -0.0047(13) 0.0137(15) -0.0039(14)
C45 0.043(2) 0.0304(18) 0.0312(18) -0.0109(14) 0.0177(16) -0.0176(16)
C46 0.050(2) 0.0209(16) 0.0319(18) -0.0039(13) 0.0207(17) -0.0053(15)
C47 0.042(2) 0.0223(16) 0.0243(16) 0.0008(12) 0.0159(15) 0.0028(14)
C48 0.0322(18) 0.0194(15) 0.0236(16) -0.0033(12) 0.0135(14) -0.0038(13)
B1 0.0227(18) 0.0209(17) 0.0214(17) -0.0006(13) 0.0088(15) -0.0044(14)
N1 0.0318(15) 0.0262(14) 0.0343(15) 0.0027(11) 0.0148(13) 0.0043(12)
N2 0.0421(18) 0.0354(16) 0.0359(16) 0.0032(12) 0.0109(14) -0.0077(14)
O1 0.0324(13) 0.0346(12) 0.0226(11) -0.0017(9) 0.0057(10) 0.0111(10)
O2 0.0261(12) 0.0278(12) 0.0344(12) 0.0029(9) 0.0144(10) 0.0034(9)
Al1 0.0270(5) 0.0262(5) 0.0255(5) 0.0010(4) 0.0093(4) 0.0034(4)
Cl1 0.0465(5) 0.0407(5) 0.0189(4) 0.0007(3) 0.0103(4) -0.0043(4)
Cl2 0.0426(5) 0.0215(4) 0.0398(5) 0.0019(3) 0.0055(4) -0.0100(4)
Cl3 0.0489(6) 0.0737(7) 0.0479(6) 0.0172(5) 0.0339(5) 0.0169(5)
Cl4 0.0379(5) 0.0315(4) 0.0395(5) 0.0059(4) 0.0075(4) 0.0067(4)
Cl5 0.0403(5) 0.0533(5) 0.0230(4) -0.0022(4) 0.0014(4) -0.0106(4)
Cl6 0.0314(4) 0.0478(5) 0.0351(5) -0.0123(4) 0.0178(4) -0.0038(4)
Cl7 0.0512(6) 0.0384(5) 0.0661(6) -0.0166(4) 0.0203(5) -0.0230(4)
Cl8 0.0529(6) 0.0229(4) 0.0407(5) 0.0001(3) 0.0124(4) 0.0086(4)
O3 0.044(3) 0.111(5) 0.063(4) 0.034(3) 0.024(3) 0.012(3)
C49 0.058(6) 0.089(7) 0.078(6) 0.040(5) 0.017(5) 0.001(6)
C50 0.057(6) 0.110(7) 0.087(6) 0.046(6) 0.008(5) 0.016(6)
C51 0.048(5) 0.096(8) 0.068(6) 0.037(5) 0.024(5) 0.002(5)
C52 0.043(5) 0.101(7) 0.082(6) 0.033(5) 0.013(5) 0.001(5)

loop_
_atom_type_symbol
_atom_type_description
_atom_type_scat_dispersion_real
_atom_type_scat_dispersion_imag
_atom_type_scat_source
C C 0.0033 0.0016 'International Tables Vol C Tables 4.2.6.8 and 6.1.1.4'
H H 0.0000 0.0000 'International Tables Vol C Tables 4.2.6.8 and 6.1.1.4'
B B 0.0013 0.0007 'International Tables Vol C Tables 4.2.6.8 and 6.1.1.4'
N N 0.0061 0.0033 'International Tables Vol C Tables 4.2.6.8 and 6.1.1.4'
O O 0.0106 0.0060 'International Tables Vol C Tables 4.2.6.8 and 6.1.1.4'
Al Al 0.0645 0.0514 'International Tables Vol C Tables 4.2.6.8 and 6.1.1.4'
Cl Cl 0.1484 0.1585 'International Tables Vol C Tables 4.2.6.8 and 6.1.1.4'

loop_
_geom_angle_atom_site_label_1
_geom_angle_atom_site_label_2
_geom_angle_atom_site_label_3
_geom_angle
C3 C1 C7 116.6(3)
C3 C1 Al1 140.2(2)
C7 C1 Al1 101.1(2)
C6 C7 C1 123.6(3)
C6 C7 N1 124.4(3)
C1 C7 N1 111.9(3)
C5 C6 C7 118.0(3)
C5 C6 H6 121.0
C7 C6 H6 121.0
C4 C5 C6 120.2(3)
C4 C5 H5 119.9
C6 C5 H5 119.9
C5 C4 C3 120.7(3)
C5 C4 H4 119.6
C3 C4 H4 119.6
C1 C3 C4 120.8(3)
C1 C3 H3 119.6
C4 C3 H3 119.6
N1 C9 H9A 109.5
N1 C9 H9B 109.5
H9A C9 H9B 109.5
N1 C9 H9C 109.5
H9A C9 H9C 109.5
H9B C9 H9C 109.5
N1 C8 H8A 109.5
N1 C8 H8B 109.5
H8A C8 H8B 109.5
N1 C8 H8C 109.5
H8A C8 H8C 109.5
H8B C8 H8C 109.5
C10 C2 C14 116.0(3)
C10 C2 Al1 103.8(2)
C14 C2 Al1 139.6(3)
C11 C10 C2 123.7(3)
C11 C10 N2 123.9(3)
C2 C10 N2 112.4(3)
C12 C11 C10 118.3(4)
C12 C11 H11 120.9
C10 C11 H11 120.9
C13 C12 C11 120.4(4)
C13 C12 H12 119.8
C11 C12 H12 119.8
C12 C13 C14 120.4(4)
C12 C13 H13 119.8
C14 C13 H13 119.8
C13 C14 C2 121.2(4)
C13 C14 H14 119.4
C2 C14 H14 119.4
N2 C15 H15A 109.5
N2 C15 H15B 109.5
H15A C15 H15B 109.5
N2 C15 H15C 109.5
H15A C15 H15C 109.5
H15B C15 H15C 109.5
N2 C16 H16A 109.5
N2 C16 H16B 109.5
H16A C16 H16B 109.5
N2 C16 H16C 109.5
H16A C16 H16C 109.5
H16B C16 H16C 109.5
O1 C17 C18 105.0(3)
O1 C17 H17A 110.7
C18 C17 H17A 110.7
O1 C17 H17B 110.7
C18 C17 H17B 110.7
H17A C17 H17B 108.8
C19 C18 C17 105.5(3)
C19 C18 H18A 110.6
C17 C18 H18A 110.6
C19 C18 H18B 110.6
C17 C18 H18B 110.6
H18A C18 H18B 108.8
C18 C19 C20 103.7(3)
C18 C19 H19A 111.0
C20 C19 H19A 111.0
C18 C19 H19B 111.0
C20 C19 H19B 111.0
H19A C19 H19B 109.0
O1 C20 C19 104.0(3)
O1 C20 H20A 111.0
C19 C20 H20A 111.0
O1 C20 H20B 111.0
C19 C20 H20B 111.0
H20A C20 H20B 109.0
O2 C21 C22 104.5(2)
O2 C21 H21A 110.8
C22 C21 H21A 110.8
O2 C21 H21B 110.8
C22 C21 H21B 110.8
H21A C21 H21B 108.9
C21 C22 C23 103.0(3)
C21 C22 H22A 111.2
C23 C22 H22A 111.2
C21 C22 H22B 111.2
C23 C22 H22B 111.2
H22A C22 H22B 109.1
C24 C23 C22 102.2(3)
C24 C23 H23A 111.3
C22 C23 H23A 111.3
C24 C23 H23B 111.3
C22 C23 H23B 111.3
H23A C23 H23B 109.2
O2 C24 C23 104.4(2)
O2 C24 H24A 110.9
C23 C24 H24A 110.9
O2 C24 H24B 110.9
C23 C24 H24B 110.9
H24A C24 H24B 108.9
C30 C25 C26 115.9(3)
C30 C25 B1 120.1(2)
C26 C25 B1 123.4(2)
C27 C26 C25 121.5(3)
C27 C26 H26 119.2
C25 C26 H26 119.2
C26 C27 C28 122.3(3)
C26 C27 Cl1 119.5(2)
C28 C27 Cl1 118.2(2)
C27 C28 C29 116.4(3)
C27 C28 H28 121.8
C29 C28 H28 121.8
C30 C29 C28 122.2(3)
C30 C29 Cl2 119.4(2)
C28 C29 Cl2 118.4(2)
C29 C30 C25 121.6(3)
C29 C30 H30 119.2
C25 C30 H30 119.2
C32 C31 C36 116.1(3)
C32 C31 B1 121.4(3)
C36 C31 B1 121.9(3)
C33 C32 C31 121.2(3)
C33 C32 H32 119.4
C31 C32 H32 119.4
C34 C33 C32 122.3(3)
C34 C33 Cl3 118.0(2)
C32 C33 Cl3 119.8(2)
C35 C34 C33 116.8(3)
C35 C34 H34 121.6
C33 C34 H34 121.6
C34 C35 C36 122.2(3)
C34 C35 Cl4 119.0(2)
C36 C35 Cl4 118.8(2)
C35 C36 C31 121.5(3)
C35 C36 H36 119.3
C31 C36 H36 119.3
C42 C37 C38 116.7(3)
C42 C37 B1 121.7(2)
C38 C37 B1 121.4(3)
C39 C38 C37 121.0(3)
C39 C38 H38 119.5
C37 C38 H38 119.5
C40 C39 C38 122.3(3)
C40 C39 Cl5 118.5(2)
C38 C39 Cl5 119.2(2)
C39 C40 C41 116.5(3)
C39 C40 H40 121.8
C41 C40 H40 121.8
C42 C41 C40 122.7(3)
C42 C41 Cl6 119.5(2)
C40 C41 Cl6 117.8(2)
C41 C42 C37 120.8(3)
C41 C42 H42 119.6
C37 C42 H42 119.6
C48 C43 C44 116.7(3)
C48 C43 B1 121.7(3)
C44 C43 B1 121.1(3)
C45 C44 C43 120.8(3)
C45 C44 H44 119.6
C43 C44 H44 119.6
C46 C45 C44 122.5(3)
C46 C45 Cl7 118.0(2)
C44 C45 Cl7 119.5(3)
C47 C46 C45 116.5(3)
C47 C46 H46 121.7
C45 C46 H46 121.7
C46 C47 C48 122.5(3)
C46 C47 Cl8 118.3(2)
C48 C47 Cl8 119.2(2)
C47 C48 C43 120.9(3)
C47 C48 H48 119.5
C43 C48 H48 119.5
C43 B1 C37 103.5(2)
C43 B1 C25 113.9(2)
C37 B1 C25 112.0(2)
C43 B1 C31 112.9(2)
C37 B1 C31 112.7(2)
C25 B1 C31 102.1(2)
C7 N1 C8 113.7(2)
C7 N1 C9 111.0(2)
C8 N1 C9 108.2(2)
C7 N1 Al1 81.09(16)
C8 N1 Al1 118.7(2)
C9 N1 Al1 121.35(19)
C10 N2 C15 111.6(3)
C10 N2 C16 113.5(3)
C15 N2 C16 108.8(3)
C20 O1 C17 109.2(2)
C20 O1 Al1 122.43(18)
C17 O1 Al1 128.14(18)
C24 O2 C21 109.7(2)
C24 O2 Al1 124.55(18)
C21 O2 Al1 125.34(17)
O2 Al1 O1 86.25(9)
O2 Al1 C1 107.59(12)
O1 Al1 C1 105.33(12)
O2 Al1 C2 106.40(12)
O1 Al1 C2 103.69(11)
C1 Al1 C2 136.17(14)
O2 Al1 N1 86.58(9)
O1 Al1 N1 165.07(10)
C1 Al1 N1 64.61(11)
C2 Al1 N1 90.90(11)
C49 O3 C52 110.4(8)
O3 C49 C50 106.8(10)
O3 C49 H49A 110.4
C50 C49 H49A 110.4
O3 C49 H49B 110.4
C50 C49 H49B 110.4
H49A C49 H49B 108.6
C51 C50 C49 99.3(10)
C51 C50 H50A 111.9
C49 C50 H50A 111.9
C51 C50 H50B 111.9
C49 C50 H50B 111.9
H50A C50 H50B 109.6
C50 C51 C52 103.2(9)
C50 C51 H51A 111.1
C52 C51 H51A 111.1
C50 C51 H51B 111.1
C52 C51 H51B 111.1
H51A C51 H51B 109.1
O3 C52 C51 107.5(8)
O3 C52 H52A 110.2
C51 C52 H52A 110.2
O3 C52 H52B 110.2
C51 C52 H52B 110.2
H52A C52 H52B 108.5

loop_
_geom_bond_atom_site_label_1
_geom_bond_atom_site_label_2
_geom_bond_distance
C1 C3 1.389(4)
C1 C7 1.397(4)
C1 Al1 1.955(3)
C7 C6 1.387(4)
C7 N1 1.454(4)
C6 C5 1.385(5)
C6 H6 0.9500
C5 C4 1.379(5)
C5 H5 0.9500
C4 C3 1.395(4)
C4 H4 0.9500
C3 H3 0.9500
C9 N1 1.477(4)
C9 H9A 0.9800
C9 H9B 0.9800
C9 H9C 0.9800
C8 N1 1.466(4)
C8 H8A 0.9800
C8 H8B 0.9800
C8 H8C 0.9800
C2 C10 1.385(4)
C2 C14 1.401(4)
C2 Al1 1.973(3)
C10 C11 1.384(5)
C10 N2 1.454(4)
C11 C12 1.376(5)
C11 H11 0.9500
C12 C13 1.373(5)
C12 H12 0.9500
C13 C14 1.384(5)
C13 H13 0.9500
C14 H14 0.9500
C15 N2 1.469(4)
C15 H15A 0.9800
C15 H15B 0.9800
C15 H15C 0.9800
C16 N2 1.483(4)
C16 H16A 0.9800
C16 H16B 0.9800
C16 H16C 0.9800
C17 O1 1.462(4)
C17 C18 1.514(5)
C17 H17A 0.9900
C17 H17B 0.9900
C18 C19 1.486(5)
C18 H18A 0.9900
C18 H18B 0.9900
C19 C20 1.490(4)
C19 H19A 0.9900
C19 H19B 0.9900
C20 O1 1.458(4)
C20 H20A 0.9900
C20 H20B 0.9900
C21 O2 1.471(3)
C21 C22 1.506(4)
C21 H21A 0.9900
C21 H21B 0.9900
C22 C23 1.519(4)
C22 H22A 0.9900
C22 H22B 0.9900
C23 C24 1.508(4)
C23 H23A 0.9900
C23 H23B 0.9900
C24 O2 1.464(4)
C24 H24A 0.9900
C24 H24B 0.9900
C25 C30 1.394(4)
C25 C26 1.396(4)
C25 B1 1.640(4)
C26 C27 1.373(4)
C26 H26 0.9500
C27 C28 1.378(4)
C27 Cl1 1.751(3)
C28 C29 1.379(4)
C28 H28 0.9500
C29 C30 1.375(4)
C29 Cl2 1.743(3)
C30 H30 0.9500
C31 C32 1.399(4)
C31 C36 1.400(4)
C31 B1 1.646(4)
C32 C33 1.379(4)
C32 H32 0.9500
C33 C34 1.377(4)
C33 Cl3 1.752(3)
C34 C35 1.374(4)
C34 H34 0.9500
C35 C36 1.376(4)
C35 Cl4 1.749(3)
C36 H36 0.9500
C37 C42 1.394(4)
C37 C38 1.400(4)
C37 B1 1.638(4)
C38 C39 1.382(4)
C38 H38 0.9500
C39 C40 1.372(4)
C39 Cl5 1.752(3)
C40 C41 1.383(4)
C40 H40 0.9500
C41 C42 1.375(4)
C41 Cl6 1.752(3)
C42 H42 0.9500
C43 C48 1.395(4)
C43 C44 1.401(4)
C43 B1 1.632(4)
C44 C45 1.384(4)
C44 H44 0.9500
C45 C46 1.378(5)
C45 Cl7 1.746(3)
C46 C47 1.378(4)
C46 H46 0.9500
C47 C48 1.383(4)
C47 Cl8 1.750(3)
C48 H48 0.9500
N1 Al1 2.408(3)
O1 Al1 1.939(2)
O2 Al1 1.922(2)
O3 C49 1.389(15)
O3 C52 1.391(11)
C49 C50 1.554(14)
C49 H49A 0.9900
C49 H49B 0.9900
C50 C51 1.543(15)
C50 H50A 0.9900
C50 H50B 0.9900
C51 C52 1.558(13)
C51 H51A 0.9900
C51 H51B 0.9900
C52 H52A 0.9900
C52 H52B 0.9900

loop_
_geom_hbond_atom_site_label_D
_geom_hbond_atom_site_label_H
_geom_hbond_atom_site_label_A
_geom_hbond_distance_DH
_geom_hbond_distance_HA
_geom_hbond_distance_DA
_geom_hbond_angle_DHA
_geom_hbond_site_symmetry_A
_geom_hbond_publ_flag
C6 H6 Cl2 0.95 2.97 3.918(4) 172.3 4_565 yes
C15 H15A Cl5 0.98 2.97 3.615(4) 124.7 4_575 yes
C15 H15B O1 0.98 2.64 3.154(4) 112.7 . yes
C15 H15C Cl4 0.98 2.95 3.897(4) 163.9 3_666 yes
C19 H19A Cl7 0.99 2.96 3.853(4) 149.8 1_545 yes
C20 H20A O3^a 0.99 2.51 3.225(7) 129.2 1_545 yes
C21 H21A O3^a 0.99 2.33 3.307(7) 167.8 1_545 yes
C21 H21B Cl5 0.99 2.90 3.599(3) 128.1 4_565 yes
C28 H28 Cl6 0.95 2.98 3.878(3) 158.1 3_566 yes
C40 H40 Cl1 0.95 2.92 3.690(3) 139.0 4_576 yes
C49^a H49A^a Cl3 0.99 2.70 3.63(2) 156.5 . yes
C49^a H49B^a Cl7 0.99 2.95 3.76(2) 139.6 . yes
C51^a H51A^a Cl7 0.99 2.94 3.615(19) 126.1 3_676 yes
C52^a H52A^a Cl3 0.99 2.93 3.709(16) 135.9 3_676 yes
C52^a H52B^a Cl7 0.99 2.95 3.685(15) 131.7 3_676 yes

loop_
_geom_torsion_atom_site_label_1
_geom_torsion_atom_site_label_2
_geom_torsion_atom_site_label_3
_geom_torsion_atom_site_label_4
_geom_torsion
C3 C1 C7 C6 1.7(5)
Al1 C1 C7 C6 -165.0(3)
C3 C1 C7 N1 178.5(3)
Al1 C1 C7 N1 11.8(3)
C1 C7 C6 C5 0.1(5)
N1 C7 C6 C5 -176.4(3)
C7 C6 C5 C4 -0.7(5)
C6 C5 C4 C3 -0.5(6)
C7 C1 C3 C4 -2.8(5)
Al1 C1 C3 C4 156.5(3)
C5 C4 C3 C1 2.4(5)
C14 C2 C10 C11 -0.4(5)
Al1 C2 C10 C11 -172.9(3)
C14 C2 C10 N2 -179.4(3)
Al1 C2 C10 N2 8.1(3)
C2 C10 C11 C12 0.1(5)
N2 C10 C11 C12 178.9(3)
C10 C11 C12 C13 0.0(6)
C11 C12 C13 C14 0.3(6)
C12 C13 C14 C2 -0.6(5)
C10 C2 C14 C13 0.6(5)
Al1 C2 C14 C13 169.5(3)
O1 C17 C18 C19 15.8(4)
C17 C18 C19 C20 -31.7(4)
C18 C19 C20 O1 35.5(4)
O2 C21 C22 C23 30.9(3)
C21 C22 C23 C24 -40.1(3)
C22 C23 C24 O2 34.1(3)
C30 C25 C26 C27 0.5(4)
B1 C25 C26 C27 171.4(3)
C25 C26 C27 C28 -0.6(5)
C25 C26 C27 Cl1 -179.5(2)
C26 C27 C28 C29 0.0(4)
Cl1 C27 C28 C29 179.0(2)
C27 C28 C29 C30 0.5(4)
C27 C28 C29 Cl2 -177.5(2)
C28 C29 C30 C25 -0.6(5)
Cl2 C29 C30 C25 177.5(2)
C26 C25 C30 C29 0.0(4)
B1 C25 C30 C29 -171.2(3)
C36 C31 C32 C33 -0.1(4)
B1 C31 C32 C33 -170.9(3)
C31 C32 C33 C34 -1.3(5)
C31 C32 C33 Cl3 177.2(2)
C32 C33 C34 C35 1.4(5)
Cl3 C33 C34 C35 -177.1(2)
C33 C34 C35 C36 -0.1(4)
C33 C34 C35 Cl4 177.6(2)
C34 C35 C36 C31 -1.3(4)
Cl4 C35 C36 C31 -179.0(2)
C32 C31 C36 C35 1.4(4)
B1 C31 C36 C35 172.1(3)
C42 C37 C38 C39 1.0(4)
B1 C37 C38 C39 175.4(3)
C37 C38 C39 C40 -1.7(4)
C37 C38 C39 Cl5 178.2(2)
C38 C39 C40 C41 1.4(4)
Cl5 C39 C40 C41 -178.6(2)
C39 C40 C41 C42 -0.4(4)
C39 C40 C41 Cl6 178.2(2)
C40 C41 C42 C37 -0.2(4)
Cl6 C41 C42 C37 -178.8(2)
C38 C37 C42 C41 -0.1(4)
B1 C37 C42 C41 -174.5(3)
C48 C43 C44 C45 0.6(4)
B1 C43 C44 C45 -171.2(3)
C43 C44 C45 C46 -2.1(5)
C43 C44 C45 Cl7 177.1(2)
C44 C45 C46 C47 1.7(5)
Cl7 C45 C46 C47 -177.5(2)
C45 C46 C47 C48 0.1(5)
C45 C46 C47 Cl8 -179.6(2)
C46 C47 C48 C43 -1.6(4)
Cl8 C47 C48 C43 178.1(2)
C44 C43 C48 C47 1.2(4)
B1 C43 C48 C47 173.0(3)
C48 C43 B1 C37 -87.2(3)
C44 C43 B1 C37 84.3(3)
C48 C43 B1 C25 34.7(4)
C44 C43 B1 C25 -153.8(3)
C48 C43 B1 C31 150.6(3)
C44 C43 B1 C31 -38.0(4)
C42 C37 B1 C43 87.0(3)
C38 C37 B1 C43 -87.1(3)
C42 C37 B1 C25 -36.1(4)
C38 C37 B1 C25 149.8(3)
C42 C37 B1 C31 -150.6(3)
C38 C37 B1 C31 35.3(4)
C30 C25 B1 C43 -157.5(3)
C26 C25 B1 C43 32.0(4)
C30 C25 B1 C37 -40.4(4)
C26 C25 B1 C37 149.1(3)
C30 C25 B1 C31 80.5(3)
C26 C25 B1 C31 -90.0(3)
C32 C31 B1 C43 -41.1(4)
C36 C31 B1 C43 148.6(3)
C32 C31 B1 C37 -158.0(3)
C36 C31 B1 C37 31.7(4)
C32 C31 B1 C25 81.6(3)
C36 C31 B1 C25 -88.7(3)
C6 C7 N1 C8 49.8(4)
C1 C7 N1 C8 -127.0(3)
C6 C7 N1 C9 -72.4(4)
C1 C7 N1 C9 110.8(3)
C6 C7 N1 Al1 167.3(3)
C1 C7 N1 Al1 -9.5(2)
C11 C10 N2 C15 -65.5(4)
C2 C10 N2 C15 113.4(3)
C11 C10 N2 C16 57.9(4)
C2 C10 N2 C16 -123.1(3)
C19 C20 O1 C17 -26.3(4)
C19 C20 O1 Al1 158.6(2)
C18 C17 O1 C20 6.6(4)
C18 C17 O1 Al1 -178.6(2)
C23 C24 O2 C21 -15.4(3)
C23 C24 O2 Al1 171.72(19)
C22 C21 O2 C24 -9.8(3)
C22 C21 O2 Al1 162.92(19)
C52 O3 C49 C50 28.5(17)
O3 C49 C50 C51 -36(2)
C49 C50 C51 C52 29(2)
C49 O3 C52 C51 -8.1(14)
C50 C51 C52 O3 -15.2(19)
